data_4023314
loop_
_publ_author_name
'Adam W. Franz'
'Frank Rominger'
'Thomas J. J. M\"uller'

_publ_contact_author_address
;
        Institut f\"ur Makromolekulare Chemie und Organische Chemie
        Heinrich-Heine-Universit\"at D\"usseldorf
        Universit\"atsstrasse 1
        D-40225 D\"usseldorf
        Germany
;
_publ_contact_author_email ThomasJJ.Mueller@uni-duesseldorf.de
_publ_contact_author_fax '+49 211 - 8114324'
_publ_contact_author_name 'M\"uller, Thomas J.J.'
_publ_contact_author_phone '+49 211 - 8112298'
_publ_section_title
;
 Synthesis and Electronic Properties of Sterically Demanding
 N-Arylphenothiazines and Unexpected Buchwald-Hartwig Aminations
;
_journal_name_full 'Journal of Organic Chemistry'
_journal_page_first 1795
_journal_page_last 1802
_journal_paper_doi 10.1021/jo702389v
_journal_volume 73
_journal_year 2008
_chemical_formula_sum 'C37 H40 N S'
_chemical_formula_weight 530.76
_chemical_name_systematic
; 
 ? 
;
_space_group_IT_number 2
_symmetry_cell_setting triclinic
_symmetry_space_group_name_Hall '-P 1'
_symmetry_space_group_name_H-M 'P -1'
_atom_sites_solution_hydrogens geom
_atom_sites_solution_primary direct
_atom_sites_solution_secondary difmap
_audit_creation_method SHELXL-97
_cell_angle_alpha 83.976(5)
_cell_angle_beta 84.600(5)
_cell_angle_gamma 74.742(5)
_cell_formula_units_Z 2
_cell_length_a 9.091(2)
_cell_length_b 9.227(2)
_cell_length_c 18.537(4)
_cell_measurement_reflns_used 2080
_cell_measurement_temperature 100(2)
_cell_measurement_theta_max 28.07
_cell_measurement_theta_min 2.21
_cell_volume 1488.3(6)
_computing_cell_refinement 'Bruker SMART'
_computing_data_collection 'Bruker SMART'
_computing_data_reduction 'Bruker SAINT'
_computing_molecular_graphics 'Bruker SHELXTL'
_computing_publication_material 'Bruker SHELXTL'
_computing_structure_refinement 'SHELXL-97 (Sheldrick, 1997)'
_computing_structure_solution 'SHELXS-97 (Sheldrick, 1990)'
_diffrn_ambient_temperature 100(2)
_diffrn_measured_fraction_theta_full 0.999
_diffrn_measured_fraction_theta_max 0.999
_diffrn_measurement_device_type 'CCD area detector'
_diffrn_measurement_method 'phi and omega scans'
_diffrn_radiation_monochromator graphite
_diffrn_radiation_source 'fine-focus sealed tube'
_diffrn_radiation_type MoK\a
_diffrn_radiation_wavelength 0.71073
_diffrn_reflns_av_R_equivalents 0.048
_diffrn_reflns_av_sigmaI/netI 0.064
_diffrn_reflns_limit_h_max 9
_diffrn_reflns_limit_h_min -9
_diffrn_reflns_limit_k_max 9
_diffrn_reflns_limit_k_min -9
_diffrn_reflns_limit_l_max 19
_diffrn_reflns_limit_l_min -19
_diffrn_reflns_number 9661
_diffrn_reflns_theta_full 22.46
_diffrn_reflns_theta_max 22.46
_diffrn_reflns_theta_min 1.11
_exptl_absorpt_coefficient_mu 0.135
_exptl_absorpt_correction_T_max 0.9933
_exptl_absorpt_correction_T_min 0.9788
_exptl_absorpt_correction_type multi-scan
_exptl_absorpt_process_details 'Blessing, Acta Cryst. (1995) A51 33-38.'
_exptl_crystal_colour yellow-orange
_exptl_crystal_density_diffrn 1.184
_exptl_crystal_density_meas 0
_exptl_crystal_density_method 'not measured'
_exptl_crystal_description irregular
_exptl_crystal_F_000 570
_exptl_crystal_size_max 0.16
_exptl_crystal_size_mid 0.11
_exptl_crystal_size_min 0.05
_refine_diff_density_max 0.217
_refine_diff_density_min -0.266
_refine_diff_density_rms 0.045
_refine_ls_extinction_method none
_refine_ls_goodness_of_fit_ref 1.098
_refine_ls_hydrogen_treatment refall
_refine_ls_matrix_type full
_refine_ls_number_parameters 512
_refine_ls_number_reflns 3862
_refine_ls_number_restraints 0
_refine_ls_restrained_S_all 1.098
_refine_ls_R_factor_all 0.0834
_refine_ls_R_factor_gt 0.0555
_refine_ls_shift/su_max 0.075
_refine_ls_shift/su_mean 0.000
_refine_ls_structure_factor_coef Fsqd
_refine_ls_weighting_details 'calc w=1/[\s^2^(Fo^2^)+(0.0486P)^2^+0.3021P] where P=(Fo^2^+2Fc^2^)/3'
_refine_ls_weighting_scheme calc
_refine_ls_wR_factor_gt 0.1093
_refine_ls_wR_factor_ref 0.1180
_reflns_number_gt 2871
_reflns_number_total 3862
_reflns_threshold_expression >2sigma(I)
_cod_data_source_file jo702389v-File001_4.cif
_cod_data_source_block afr5
_cod_database_code 4023314

loop_
_symmetry_equiv_pos_as_xyz
'x, y, z'
'-x, -y, -z'

loop_
_atom_site_label
_atom_site_type_symbol
_atom_site_fract_x
_atom_site_fract_y
_atom_site_fract_z
_atom_site_U_iso_or_equiv
_atom_site_adp_type
_atom_site_occupancy
_atom_site_symmetry_multiplicity
_atom_site_calc_flag
_atom_site_refinement_flags
_atom_site_disorder_assembly
_atom_site_disorder_group
S1 S 0.47909(10) 0.30236(10) 0.41650(5) 0.0300(3) Uani 1 1 d . . .
N9 N 0.3384(3) 0.2368(3) 0.28251(13) 0.0190(6) Uani 1 1 d . . .
C1 C 0.3213(4) 0.1039(4) 0.47872(19) 0.0278(9) Uani 1 1 d . . .
C2 C 0.2472(4) -0.0091(4) 0.47928(19) 0.0293(9) Uani 1 1 d . . .
C3 C 0.2057(4) -0.0417(4) 0.41459(18) 0.0290(9) Uani 1 1 d . . .
C4 C 0.2328(4) 0.0420(4) 0.35023(18) 0.0233(8) Uani 1 1 d . . .
C5 C 0.3532(4) 0.4777(4) 0.21619(19) 0.0245(8) Uani 1 1 d . . .
C6 C 0.3884(4) 0.6157(4) 0.2124(2) 0.0290(9) Uani 1 1 d . . .
C7 C 0.4360(4) 0.6642(4) 0.27248(19) 0.0312(9) Uani 1 1 d . . .
C8 C 0.4525(4) 0.5694(4) 0.3354(2) 0.0306(9) Uani 1 1 d . . .
C11 C 0.3570(3) 0.1825(3) 0.41459(17) 0.0215(8) Uani 1 1 d . . .
C12 C 0.3083(3) 0.1546(3) 0.34894(16) 0.0189(8) Uani 1 1 d . . .
C13 C 0.4249(3) 0.4274(4) 0.33876(17) 0.0240(8) Uani 1 1 d . . .
C14 C 0.3717(3) 0.3794(3) 0.27901(17) 0.0190(8) Uani 1 1 d . . .
C21 C 0.6015(4) 0.0161(4) 0.23467(18) 0.0208(8) Uani 1 1 d . . .
C22 C 0.7282(3) -0.0924(3) 0.21377(16) 0.0193(8) Uani 1 1 d . . .
C23 C 0.7253(4) -0.1620(4) 0.14859(18) 0.0219(8) Uani 1 1 d . . .
C24 C 0.6026(4) -0.1229(4) 0.10803(18) 0.0215(8) Uani 1 1 d . . .
C25 C 0.0787(4) 0.1885(4) 0.06672(17) 0.0221(8) Uani 1 1 d . . .
C26 C -0.0526(3) 0.2899(3) 0.08887(17) 0.0198(8) Uani 1 1 d . . .
C27 C -0.0555(4) 0.3492(4) 0.15728(18) 0.0229(8) Uani 1 1 d . . .
C28 C 0.0666(4) 0.3134(4) 0.19847(19) 0.0244(8) Uani 1 1 d . . .
C29 C 0.3374(3) 0.1701(3) 0.21584(16) 0.0191(8) Uani 1 1 d . . .
C30 C 0.3410(4) 0.0334(4) 0.08709(17) 0.0192(8) Uani 1 1 d . . .
C31 C 0.4685(3) 0.0605(3) 0.19346(16) 0.0188(8) Uani 1 1 d . . .
C32 C 0.4685(3) -0.0097(3) 0.12806(16) 0.0181(7) Uani 1 1 d . . .
C33 C 0.2064(3) 0.2093(3) 0.17567(16) 0.0191(8) Uani 1 1 d . . .
C34 C 0.2108(3) 0.1428(3) 0.10873(16) 0.0188(8) Uani 1 1 d . . .
C35 C 0.8704(3) -0.1408(4) 0.25736(17) 0.0235(8) Uani 1 1 d . . .
C36 C 0.8482(5) -0.0626(5) 0.3274(2) 0.0384(10) Uani 1 1 d . . .
C37 C 0.9077(6) -0.3119(5) 0.2770(3) 0.0469(12) Uani 1 1 d . . .
C38 C 1.0041(4) -0.0995(5) 0.2115(2) 0.0349(10) Uani 1 1 d . . .
C39 C -0.1958(3) 0.3372(3) 0.04482(17) 0.0222(8) Uani 1 1 d . . .
C40 C -0.3179(4) 0.2666(5) 0.0849(2) 0.0323(9) Uani 1 1 d . . .
C41 C -0.1628(5) 0.2851(5) -0.0316(2) 0.0355(10) Uani 1 1 d . . .
C42 C -0.2552(5) 0.5089(4) 0.0385(2) 0.0366(10) Uani 1 1 d . . .
H1 H 0.351(3) 0.132(3) 0.5219(17) 0.027(9) Uiso 1 1 d . . .
H2 H 0.223(3) -0.064(4) 0.5235(18) 0.030(9) Uiso 1 1 d . . .
H3 H 0.158(4) -0.124(4) 0.4113(17) 0.037(10) Uiso 1 1 d . . .
H4 H 0.207(3) 0.015(3) 0.3049(17) 0.023(8) Uiso 1 1 d . . .
H5 H 0.324(3) 0.440(3) 0.1758(15) 0.007(7) Uiso 1 1 d . . .
H6 H 0.375(3) 0.683(4) 0.1678(18) 0.034(10) Uiso 1 1 d . . .
H7 H 0.463(4) 0.762(4) 0.2727(18) 0.045(11) Uiso 1 1 d . . .
H8 H 0.485(3) 0.596(3) 0.3767(16) 0.016(8) Uiso 1 1 d . . .
H21 H 0.601(3) 0.070(3) 0.2756(14) 0.002(7) Uiso 1 1 d . . .
H23 H 0.810(4) -0.238(3) 0.1351(16) 0.024(9) Uiso 1 1 d . . .
H24 H 0.605(3) -0.169(3) 0.0647(16) 0.017(8) Uiso 1 1 d . . .
H25 H 0.083(3) 0.145(3) 0.0210(14) 0.000(6) Uiso 1 1 d . . .
H27 H -0.149(4) 0.415(4) 0.1766(16) 0.029(9) Uiso 1 1 d . . .
H28 H 0.060(3) 0.356(3) 0.2449(16) 0.019(8) Uiso 1 1 d . . .
H30 H 0.338(3) -0.018(3) 0.0431(15) 0.014(7) Uiso 1 1 d . . .
H36B H 0.939(4) -0.103(4) 0.3554(19) 0.050(11) Uiso 1 1 d . . .
H36C H 0.757(4) -0.093(4) 0.358(2) 0.055(12) Uiso 1 1 d . . .
H36C H 0.826(4) 0.052(4) 0.3178(17) 0.030(10) Uiso 1 1 d . . .
H37A H 0.931(4) -0.365(4) 0.233(2) 0.046(12) Uiso 1 1 d . . .
H37B H 0.810(5) -0.337(5) 0.306(2) 0.068(14) Uiso 1 1 d . . .
H37B H 0.999(5) -0.343(4) 0.303(2) 0.061(13) Uiso 1 1 d . . .
H38A H 1.097(4) -0.132(4) 0.2379(18) 0.037(10) Uiso 1 1 d . . .
H38B H 1.022(4) -0.146(4) 0.1698(19) 0.035(11) Uiso 1 1 d . . .
H38C H 0.980(4) 0.014(5) 0.204(2) 0.064(13) Uiso 1 1 d . . .
H40A H -0.341(4) 0.314(4) 0.1349(19) 0.040(10) Uiso 1 1 d . . .
H40B H -0.408(4) 0.296(4) 0.0599(18) 0.041(10) Uiso 1 1 d . . .
H40C H -0.283(4) 0.152(4) 0.0880(17) 0.039(10) Uiso 1 1 d . . .
H41A H -0.086(4) 0.333(4) -0.0609(19) 0.043(11) Uiso 1 1 d . . .
H41B H -0.137(4) 0.173(5) -0.032(2) 0.063(13) Uiso 1 1 d . . .
H41C H -0.260(4) 0.320(4) -0.0571(18) 0.040(10) Uiso 1 1 d . . .
H42A H -0.176(4) 0.555(4) 0.009(2) 0.050(11) Uiso 1 1 d . . .
H42B H -0.287(3) 0.552(3) 0.0867(18) 0.029(9) Uiso 1 1 d . . .
H42C H -0.346(4) 0.535(4) 0.0068(19) 0.043(10) Uiso 1 1 d . . .
C51 C 0.0564(4) 0.5443(5) 0.4829(2) 0.0367(9) Uani 1 1 d . . .
C52 C 0.1730(4) 0.5590(5) 0.5346(2) 0.0393(10) Uani 1 1 d . . .
C53 C 0.1046(5) 0.6539(5) 0.5966(2) 0.0415(10) Uani 1 1 d . . .
H51A H 0.118(4) 0.486(4) 0.4372(18) 0.038(10) Uiso 1 1 d . . .
H51B H -0.007(4) 0.648(5) 0.468(2) 0.060(12) Uiso 1 1 d . . .
H52A H 0.225(4) 0.452(4) 0.5532(18) 0.037(10) Uiso 1 1 d . . .
H52B H 0.258(4) 0.602(4) 0.5048(19) 0.047(11) Uiso 1 1 d . . .
H53A H 0.026(5) 0.606(5) 0.627(2) 0.063(13) Uiso 1 1 d . . .
H53B H 0.185(5) 0.668(4) 0.629(2) 0.063(13) Uiso 1 1 d . . .
H53C H 0.046(5) 0.762(5) 0.573(2) 0.067(13) Uiso 1 1 d . . .

loop_
_atom_site_aniso_label
_atom_site_aniso_U_11
_atom_site_aniso_U_22
_atom_site_aniso_U_33
_atom_site_aniso_U_23
_atom_site_aniso_U_13
_atom_site_aniso_U_12
S1 0.0355(5) 0.0339(5) 0.0250(5) 0.0026(4) -0.0129(4) -0.0151(4)
N9 0.0232(15) 0.0189(15) 0.0152(15) -0.0038(12) -0.0057(12) -0.0038(12)
C1 0.028(2) 0.037(2) 0.020(2) -0.0032(18) -0.0079(17) -0.0079(18)
C2 0.029(2) 0.036(2) 0.023(2) 0.0064(18) -0.0039(18) -0.0104(18)
C3 0.030(2) 0.028(2) 0.031(2) 0.0043(17) -0.0073(18) -0.0124(18)
C4 0.0212(19) 0.029(2) 0.023(2) -0.0019(17) -0.0053(16) -0.0099(16)
C5 0.0249(19) 0.024(2) 0.025(2) -0.0037(17) -0.0067(17) -0.0043(16)
C6 0.028(2) 0.027(2) 0.033(2) 0.0021(18) -0.0060(18) -0.0084(17)
C7 0.035(2) 0.020(2) 0.039(2) 0.0014(18) -0.0068(19) -0.0096(17)
C8 0.037(2) 0.031(2) 0.029(2) -0.0071(19) -0.0105(19) -0.0141(18)
C11 0.0225(18) 0.0211(18) 0.0210(19) -0.0007(16) -0.0063(16) -0.0048(15)
C12 0.0162(17) 0.0195(18) 0.0179(18) 0.0005(15) -0.0012(15) 0.0000(15)
C13 0.0214(18) 0.023(2) 0.026(2) -0.0022(16) -0.0009(16) -0.0034(16)
C14 0.0173(17) 0.0160(18) 0.0223(19) -0.0041(15) 0.0003(15) -0.0014(14)
C21 0.025(2) 0.023(2) 0.0176(19) 0.0004(16) -0.0060(16) -0.0101(17)
C22 0.0198(18) 0.0179(18) 0.0196(18) 0.0031(15) -0.0014(15) -0.0058(15)
C23 0.0193(19) 0.0179(19) 0.025(2) -0.0017(16) 0.0002(17) -0.0001(16)
C24 0.027(2) 0.0206(19) 0.0160(19) -0.0022(16) -0.0008(17) -0.0040(16)
C25 0.030(2) 0.0248(19) 0.0134(19) 0.0018(16) -0.0074(16) -0.0103(17)
C26 0.0185(18) 0.0190(18) 0.0209(19) 0.0024(15) -0.0018(15) -0.0043(15)
C27 0.0197(19) 0.024(2) 0.023(2) -0.0020(16) 0.0000(17) -0.0038(16)
C28 0.027(2) 0.026(2) 0.020(2) -0.0010(16) -0.0051(17) -0.0064(17)
C29 0.0183(18) 0.0184(18) 0.0194(18) 0.0022(15) -0.0043(15) -0.0030(15)
C30 0.0241(19) 0.0192(18) 0.0158(18) -0.0012(15) -0.0030(16) -0.0077(16)
C31 0.0210(18) 0.0204(18) 0.0163(18) 0.0028(15) -0.0023(15) -0.0089(15)
C32 0.0169(17) 0.0190(18) 0.0185(18) 0.0010(14) -0.0016(15) -0.0059(15)
C33 0.0193(18) 0.0184(18) 0.0182(18) 0.0022(15) -0.0008(15) -0.0040(15)
C34 0.0221(19) 0.0198(18) 0.0150(18) 0.0042(15) -0.0014(15) -0.0085(16)
C35 0.0193(18) 0.0256(19) 0.0252(19) 0.0028(15) -0.0092(16) -0.0041(15)
C36 0.022(2) 0.060(3) 0.031(2) -0.008(2) -0.012(2) -0.002(2)
C37 0.047(3) 0.030(2) 0.062(3) 0.013(2) -0.031(3) -0.004(2)
C38 0.025(2) 0.048(3) 0.033(2) -0.013(2) -0.008(2) -0.006(2)
C39 0.0194(18) 0.024(2) 0.0227(19) 0.0005(15) -0.0078(15) -0.0039(15)
C40 0.023(2) 0.034(3) 0.040(3) 0.006(2) -0.008(2) -0.0092(19)
C41 0.027(2) 0.046(3) 0.033(2) -0.005(2) -0.013(2) -0.004(2)
C42 0.038(2) 0.028(2) 0.043(3) 0.004(2) -0.020(2) -0.003(2)
C51 0.033(2) 0.040(3) 0.034(2) -0.002(2) -0.004(2) -0.0044(19)
C52 0.031(2) 0.048(3) 0.037(2) -0.003(2) -0.005(2) -0.007(2)
C53 0.045(3) 0.039(3) 0.041(3) -0.006(2) 0.000(2) -0.011(2)

loop_
_atom_type_symbol
_atom_type_description
_atom_type_scat_dispersion_real
_atom_type_scat_dispersion_imag
_atom_type_scat_source
C C 0.0033 0.0016 'International Tables Vol C Tables 4.2.6.8 and 6.1.1.4'
H H 0.0000 0.0000 'International Tables Vol C Tables 4.2.6.8 and 6.1.1.4'
N N 0.0061 0.0033 'International Tables Vol C Tables 4.2.6.8 and 6.1.1.4'
S S 0.1246 0.1234 'International Tables Vol C Tables 4.2.6.8 and 6.1.1.4'

loop_
_geom_angle_atom_site_label_1
_geom_angle_atom_site_label_2
_geom_angle_atom_site_label_3
_geom_angle
_geom_angle_site_symmetry_1
_geom_angle_site_symmetry_3
_geom_angle_publ_flag
C11 S1 C13 100.26(15) . . ?
C14 N9 C12 123.2(2) . . ?
C14 N9 C29 118.9(2) . . ?
C12 N9 C29 117.9(2) . . ?
C2 C1 C11 121.5(3) . . ?
C2 C1 H1 122.5(19) . . ?
C11 C1 H1 116.0(19) . . ?
C3 C2 C1 118.9(3) . . ?
C3 C2 H2 119.5(19) . . ?
C1 C2 H2 121.5(19) . . ?
C2 C3 C4 120.2(3) . . ?
C2 C3 H3 122.6(19) . . ?
C4 C3 H3 117.2(19) . . ?
C12 C4 C3 121.2(3) . . ?
C12 C4 H4 119.4(18) . . ?
C3 C4 H4 119.1(18) . . ?
C6 C5 C14 121.4(3) . . ?
C6 C5 H5 122.8(17) . . ?
C14 C5 H5 115.6(17) . . ?
C5 C6 C7 121.0(3) . . ?
C5 C6 H6 120.2(19) . . ?
C7 C6 H6 118.7(19) . . ?
C8 C7 C6 118.3(4) . . ?
C8 C7 H7 117(2) . . ?
C6 C7 H7 124(2) . . ?
C7 C8 C13 121.2(3) . . ?
C7 C8 H8 121.6(18) . . ?
C13 C8 H8 117.2(18) . . ?
C1 C11 C12 119.6(3) . . ?
C1 C11 S1 118.6(2) . . ?
C12 C11 S1 121.5(2) . . ?
C4 C12 C11 118.2(3) . . ?
C4 C12 N9 120.6(3) . . ?
C11 C12 N9 121.2(3) . . ?
C8 C13 C14 120.8(3) . . ?
C8 C13 S1 117.7(2) . . ?
C14 C13 S1 121.1(2) . . ?
C5 C14 C13 117.2(3) . . ?
C5 C14 N9 121.5(3) . . ?
C13 C14 N9 121.4(3) . . ?
C22 C21 C31 122.0(3) . . ?
C22 C21 H21 120.7(15) . . ?
C31 C21 H21 117.2(15) . . ?
C21 C22 C23 117.9(3) . . ?
C21 C22 C35 122.4(3) . . ?
C23 C22 C35 119.7(3) . . ?
C24 C23 C22 122.0(3) . . ?
C24 C23 H23 120.1(19) . . ?
C22 C23 H23 117.9(19) . . ?
C23 C24 C32 121.6(3) . . ?
C23 C24 H24 120.2(17) . . ?
C32 C24 H24 118.1(17) . . ?
C26 C25 C34 122.7(3) . . ?
C26 C25 H25 118.8(15) . . ?
C34 C25 H25 118.5(15) . . ?
C25 C26 C27 117.1(3) . . ?
C25 C26 C39 123.0(3) . . ?
C27 C26 C39 119.8(3) . . ?
C28 C27 C26 122.9(3) . . ?
C28 C27 H27 117.6(19) . . ?
C26 C27 H27 119.5(18) . . ?
C27 C28 C33 120.9(3) . . ?
C27 C28 H28 120.4(17) . . ?
C33 C28 H28 118.7(17) . . ?
C31 C29 C33 121.0(3) . . ?
C31 C29 N9 118.1(3) . . ?
C33 C29 N9 120.9(3) . . ?
C32 C30 C34 121.5(3) . . ?
C32 C30 H30 120.2(16) . . ?
C34 C30 H30 118.2(16) . . ?
C29 C31 C32 118.9(3) . . ?
C29 C31 C21 121.8(3) . . ?
C32 C31 C21 119.2(3) . . ?
C30 C32 C24 122.8(3) . . ?
C30 C32 C31 119.9(3) . . ?
C24 C32 C31 117.3(3) . . ?
C29 C33 C34 119.2(3) . . ?
C29 C33 C28 123.2(3) . . ?
C34 C33 C28 117.6(3) . . ?
C30 C34 C33 119.3(3) . . ?
C30 C34 C25 122.0(3) . . ?
C33 C34 C25 118.7(3) . . ?
C36 C35 C38 107.8(3) . . ?
C36 C35 C22 112.1(3) . . ?
C38 C35 C22 109.1(3) . . ?
C36 C35 C37 108.4(3) . . ?
C38 C35 C37 110.0(3) . . ?
C22 C35 C37 109.4(3) . . ?
C35 C36 H36B 109(2) . . ?
C35 C36 H36C 106(2) . . ?
H36B C36 H36C 107(3) . . ?
C35 C36 H36C 112.1(18) . . ?
H36B C36 H36C 111(3) . . ?
H36C C36 H36C 111(3) . . ?
C35 C37 H37A 110(2) . . ?
C35 C37 H37B 108(2) . . ?
H37A C37 H37B 109(3) . . ?
C35 C37 H37B 110(2) . . ?
H37A C37 H37B 105(3) . . ?
H37B C37 H37B 115(3) . . ?
C35 C38 H38A 110.2(19) . . ?
C35 C38 H38B 110(2) . . ?
H38A C38 H38B 108(3) . . ?
C35 C38 H38C 107(2) . . ?
H38A C38 H38C 107(3) . . ?
H38B C38 H38C 114(3) . . ?
C41 C39 C40 108.9(3) . . ?
C41 C39 C42 108.2(3) . . ?
C40 C39 C42 109.6(3) . . ?
C41 C39 C26 112.1(3) . . ?
C40 C39 C26 108.2(3) . . ?
C42 C39 C26 109.8(3) . . ?
C39 C40 H40A 104.6(18) . . ?
C39 C40 H40B 110(2) . . ?
H40A C40 H40B 108(3) . . ?
C39 C40 H40C 111.4(19) . . ?
H40A C40 H40C 115(3) . . ?
H40B C40 H40C 107(3) . . ?
C39 C41 H41A 111(2) . . ?
C39 C41 H41B 113(2) . . ?
H41A C41 H41B 114(3) . . ?
C39 C41 H41C 107.9(18) . . ?
H41A C41 H41C 107(3) . . ?
H41B C41 H41C 104(3) . . ?
C39 C42 H42A 109(2) . . ?
C39 C42 H42B 113.1(18) . . ?
H42A C42 H42B 113(3) . . ?
C39 C42 H42C 106.8(19) . . ?
H42A C42 H42C 104(3) . . ?
H42B C42 H42C 110(3) . . ?
C51 C51 C52 114.0(4) 2_566 . ?
C51 C51 H51A 107.5(18) 2_566 . ?
C52 C51 H51A 108.3(17) . . ?
C51 C51 H51B 106(2) 2_566 . ?
C52 C51 H51B 108(2) . . ?
H51A C51 H51B 112(3) . . ?
C53 C52 C51 114.2(3) . . ?
C53 C52 H52A 111.1(18) . . ?
C51 C52 H52A 105.5(19) . . ?
C53 C52 H52B 110(2) . . ?
C51 C52 H52B 109.1(19) . . ?
H52A C52 H52B 106(3) . . ?
C52 C53 H53A 109(2) . . ?
C52 C53 H53B 113(2) . . ?
H53A C53 H53B 111(3) . . ?
C52 C53 H53C 107(2) . . ?
H53A C53 H53C 108(3) . . ?
H53B C53 H53C 108(3) . . ?

loop_
_geom_bond_atom_site_label_1
_geom_bond_atom_site_label_2
_geom_bond_distance
_geom_bond_site_symmetry_2
_geom_bond_publ_flag
S1 C11 1.766(3) . ?
S1 C13 1.771(3) . ?
N9 C14 1.420(4) . ?
N9 C12 1.420(4) . ?
N9 C29 1.439(4) . ?
C1 C2 1.381(5) . ?
C1 C11 1.384(4) . ?
C1 H1 0.95(3) . ?
C2 C3 1.376(5) . ?
C2 H2 0.96(3) . ?
C3 C4 1.391(5) . ?
C3 H3 0.98(3) . ?
C4 C12 1.384(4) . ?
C4 H4 0.97(3) . ?
C5 C6 1.385(5) . ?
C5 C14 1.394(4) . ?
C5 H5 0.94(3) . ?
C6 C7 1.387(5) . ?
C6 H6 0.98(3) . ?
C7 C8 1.378(5) . ?
C7 H7 0.99(4) . ?
C8 C13 1.392(5) . ?
C8 H8 0.93(3) . ?
C11 C12 1.404(4) . ?
C13 C14 1.404(4) . ?
C21 C22 1.368(4) . ?
C21 C31 1.435(4) . ?
C21 H21 0.95(3) . ?
C22 C23 1.432(4) . ?
C22 C35 1.530(4) . ?
C23 C24 1.352(4) . ?
C23 H23 0.93(3) . ?
C24 C32 1.429(4) . ?
C24 H24 0.94(3) . ?
C25 C26 1.367(4) . ?
C25 C34 1.437(4) . ?
C25 H25 0.97(3) . ?
C26 C27 1.428(4) . ?
C26 C39 1.542(4) . ?
C27 C28 1.356(4) . ?
C27 H27 0.97(3) . ?
C28 C33 1.434(4) . ?
C28 H28 0.97(3) . ?
C29 C31 1.406(4) . ?
C29 C33 1.410(4) . ?
C30 C32 1.392(4) . ?
C30 C34 1.396(4) . ?
C30 H30 0.99(3) . ?
C31 C32 1.433(4) . ?
C33 C34 1.434(4) . ?
C35 C36 1.523(5) . ?
C35 C38 1.525(5) . ?
C35 C37 1.537(5) . ?
C36 H36B 0.99(4) . ?
C36 H36C 1.05(4) . ?
C36 H36C 1.02(3) . ?
C37 H37A 0.97(4) . ?
C37 H37B 1.06(4) . ?
C37 H37B 0.96(4) . ?
C38 H38A 0.98(4) . ?
C38 H38B 0.90(3) . ?
C38 H38C 1.01(4) . ?
C39 C41 1.522(5) . ?
C39 C40 1.527(5) . ?
C39 C42 1.529(5) . ?
C40 H40A 1.05(3) . ?
C40 H40B 0.94(4) . ?
C40 H40C 1.02(4) . ?
C41 H41A 1.01(4) . ?
C41 H41B 1.00(4) . ?
C41 H41C 1.00(4) . ?
C42 H42A 1.02(4) . ?
C42 H42B 1.00(3) . ?
C42 H42C 1.02(4) . ?
C51 C51 1.528(7) 2_566 ?
C51 C52 1.535(5) . ?
C51 H51A 1.08(3) . ?
C51 H51B 1.01(4) . ?
C52 C53 1.504(5) . ?
C52 H52A 1.02(3) . ?
C52 H52B 1.04(4) . ?
C53 H53A 1.03(4) . ?
C53 H53B 1.03(4) . ?
C53 H53C 1.07(4) . ?

loop_
_geom_torsion_atom_site_label_1
_geom_torsion_atom_site_label_2
_geom_torsion_atom_site_label_3
_geom_torsion_atom_site_label_4
_geom_torsion
_geom_torsion_site_symmetry_1
_geom_torsion_site_symmetry_2
_geom_torsion_site_symmetry_3
_geom_torsion_site_symmetry_4
_geom_torsion_publ_flag
C11 C1 C2 C3 -1.3(5) . . . . ?
C1 C2 C3 C4 -2.5(5) . . . . ?
C2 C3 C4 C12 3.2(5) . . . . ?
C14 C5 C6 C7 -3.4(5) . . . . ?
C5 C6 C7 C8 2.2(5) . . . . ?
C6 C7 C8 C13 1.1(5) . . . . ?
C2 C1 C11 C12 4.4(5) . . . . ?
C2 C1 C11 S1 -169.5(3) . . . . ?
C13 S1 C11 C1 -156.6(3) . . . . ?
C13 S1 C11 C12 29.7(3) . . . . ?
C3 C4 C12 C11 -0.1(5) . . . . ?
C3 C4 C12 N9 178.5(3) . . . . ?
C1 C11 C12 C4 -3.6(5) . . . . ?
S1 C11 C12 C4 170.1(2) . . . . ?
C1 C11 C12 N9 177.8(3) . . . . ?
S1 C11 C12 N9 -8.5(4) . . . . ?
C14 N9 C12 C4 160.4(3) . . . . ?
C29 N9 C12 C4 -20.8(4) . . . . ?
C14 N9 C12 C11 -21.1(4) . . . . ?
C29 N9 C12 C11 157.8(3) . . . . ?
C7 C8 C13 C14 -3.3(5) . . . . ?
C7 C8 C13 S1 169.8(3) . . . . ?
C11 S1 C13 C8 157.0(3) . . . . ?
C11 S1 C13 C14 -30.0(3) . . . . ?
C6 C5 C14 C13 1.1(5) . . . . ?
C6 C5 C14 N9 -178.8(3) . . . . ?
C8 C13 C14 C5 2.1(5) . . . . ?
S1 C13 C14 C5 -170.7(2) . . . . ?
C8 C13 C14 N9 -177.9(3) . . . . ?
S1 C13 C14 N9 9.2(4) . . . . ?
C12 N9 C14 C5 -159.4(3) . . . . ?
C29 N9 C14 C5 21.8(4) . . . . ?
C12 N9 C14 C13 20.6(4) . . . . ?
C29 N9 C14 C13 -158.2(3) . . . . ?
C31 C21 C22 C23 0.0(5) . . . . ?
C31 C21 C22 C35 -179.9(3) . . . . ?
C21 C22 C23 C24 0.3(5) . . . . ?
C35 C22 C23 C24 -179.8(3) . . . . ?
C22 C23 C24 C32 0.0(5) . . . . ?
C34 C25 C26 C27 -0.8(5) . . . . ?
C34 C25 C26 C39 -178.8(3) . . . . ?
C25 C26 C27 C28 2.6(5) . . . . ?
C39 C26 C27 C28 -179.4(3) . . . . ?
C26 C27 C28 C33 -1.6(5) . . . . ?
C14 N9 C29 C31 98.4(3) . . . . ?
C12 N9 C29 C31 -80.5(3) . . . . ?
C14 N9 C29 C33 -84.0(4) . . . . ?
C12 N9 C29 C33 97.1(3) . . . . ?
C33 C29 C31 C32 1.0(4) . . . . ?
N9 C29 C31 C32 178.6(3) . . . . ?
C33 C29 C31 C21 -178.3(3) . . . . ?
N9 C29 C31 C21 -0.7(4) . . . . ?
C22 C21 C31 C29 178.8(3) . . . . ?
C22 C21 C31 C32 -0.5(4) . . . . ?
C34 C30 C32 C24 179.0(3) . . . . ?
C34 C30 C32 C31 -1.0(4) . . . . ?
C23 C24 C32 C30 179.6(3) . . . . ?
C23 C24 C32 C31 -0.5(4) . . . . ?
C29 C31 C32 C30 1.4(4) . . . . ?
C21 C31 C32 C30 -179.3(3) . . . . ?
C29 C31 C32 C24 -178.6(3) . . . . ?
C21 C31 C32 C24 0.7(4) . . . . ?
C31 C29 C33 C34 -3.7(4) . . . . ?
N9 C29 C33 C34 178.7(3) . . . . ?
C31 C29 C33 C28 176.1(3) . . . . ?
N9 C29 C33 C28 -1.5(5) . . . . ?
C27 C28 C33 C29 179.0(3) . . . . ?
C27 C28 C33 C34 -1.2(4) . . . . ?
C32 C30 C34 C33 -1.8(4) . . . . ?
C32 C30 C34 C25 179.7(3) . . . . ?
C29 C33 C34 C30 4.1(4) . . . . ?
C28 C33 C34 C30 -175.7(3) . . . . ?
C29 C33 C34 C25 -177.4(3) . . . . ?
C28 C33 C34 C25 2.8(4) . . . . ?
C26 C25 C34 C30 176.7(3) . . . . ?
C26 C25 C34 C33 -1.9(5) . . . . ?
C21 C22 C35 C36 3.9(4) . . . . ?
C23 C22 C35 C36 -176.0(3) . . . . ?
C21 C22 C35 C38 -115.5(4) . . . . ?
C23 C22 C35 C38 64.6(4) . . . . ?
C21 C22 C35 C37 124.2(4) . . . . ?
C23 C22 C35 C37 -55.7(4) . . . . ?
C25 C26 C39 C41 -12.1(4) . . . . ?
C27 C26 C39 C41 170.0(3) . . . . ?
C25 C26 C39 C40 108.0(4) . . . . ?
C27 C26 C39 C40 -69.9(4) . . . . ?
C25 C26 C39 C42 -132.4(3) . . . . ?
C27 C26 C39 C42 49.8(4) . . . . ?
C51 C51 C52 C53 -67.0(6) 2_566 . . . ?
